data_4037354
loop_
_publ_author_name
'Weng, Chia-Hao'
'Hsu, Day-Shin'
'Liao, Chun-Chen'

_publ_section_title
;
 Application of Carbohydrate-Templated Asymmetric Diels-Alder Reaction to
 the Syntheses of ent-Penicillones A and B.
;
_journal_issue 22
_journal_name_full 'The Journal of organic chemistry'
_journal_page_first 11421
_journal_page_last 11426
_journal_paper_doi 10.1021/acs.joc.6b02055
_journal_volume 81
_journal_year 2016
_chemical_absolute_configuration rm
_chemical_formula_sum 'C17 H18 O3'
_chemical_formula_weight 270.31
_space_group_IT_number 19
_space_group_name_Hall 'P 2ac 2ab'
_space_group_name_H-M_alt 'P 21 21 21'
_symmetry_cell_setting orthorhombic
_symmetry_space_group_name_H-M 'P 21 21 21'
_atom_sites_solution_hydrogens geom
_atom_sites_solution_primary direct
_atom_sites_solution_secondary difmap
_audit_creation_method SHELXL-97
_cell_angle_alpha 90.00
_cell_angle_beta 90.00
_cell_angle_gamma 90.00
_cell_formula_units_Z 4
_cell_length_a 8.4545(9)
_cell_length_b 11.2672(12)
_cell_length_c 14.7983(15)
_cell_measurement_reflns_used 2325
_cell_measurement_temperature 295(2)
_cell_measurement_theta_max 25
_cell_measurement_theta_min 2.5
_cell_volume 1409.7(3)
_computing_cell_refinement 'Bruker Smart'
_computing_data_collection 'Bruker Smart'
_computing_data_reduction 'Bruker Saint'
_computing_molecular_graphics 'Bruker Shelxtl'
_computing_publication_material 'Bruker Shelxtl'
_computing_structure_refinement 'Shelxtl-97 (Sheldrick, 2008)'
_computing_structure_solution 'Shelxtl-97 (Sheldrick, 2008)'
_diffrn_ambient_temperature 295(2)
_diffrn_measured_fraction_theta_full 0.999
_diffrn_measured_fraction_theta_max 0.999
_diffrn_measurement_device_type 'CCD area detector'
_diffrn_measurement_method 'phi and omega scans'
_diffrn_radiation_monochromator graphite
_diffrn_radiation_source 'fine-focus sealed tube'
_diffrn_radiation_type MoK\a
_diffrn_radiation_wavelength 0.71073
_diffrn_reflns_av_R_equivalents 0.0323
_diffrn_reflns_av_sigmaI/netI 0.0346
_diffrn_reflns_limit_h_max 10
_diffrn_reflns_limit_h_min -11
_diffrn_reflns_limit_k_max 15
_diffrn_reflns_limit_k_min -11
_diffrn_reflns_limit_l_max 19
_diffrn_reflns_limit_l_min -19
_diffrn_reflns_number 10562
_diffrn_reflns_theta_full 28.31
_diffrn_reflns_theta_max 28.31
_diffrn_reflns_theta_min 2.27
_exptl_absorpt_coefficient_mu 0.086
_exptl_absorpt_correction_T_max 0.7454
_exptl_absorpt_correction_T_min 0.5460
_exptl_absorpt_correction_type empirical
_exptl_crystal_colour Colorless
_exptl_crystal_density_diffrn 1.274
_exptl_crystal_density_meas ?
_exptl_crystal_density_method 'not measured'
_exptl_crystal_description Columnar
_exptl_crystal_F_000 576
_exptl_crystal_size_max 0.20
_exptl_crystal_size_mid 0.10
_exptl_crystal_size_min 0.10
_refine_diff_density_max 0.133
_refine_diff_density_min -0.131
_refine_diff_density_rms 0.026
_refine_ls_abs_structure_details 'Flack H D (1983), Acta Cryst. A39, 876-881'
_refine_ls_abs_structure_Flack 0.6(12)
_refine_ls_extinction_coef 0.012(2)
_refine_ls_extinction_expression Fc^*^=kFc[1+0.001xFc^2^\l^3^/sin(2\q)]^-1/4^
_refine_ls_extinction_method SHELXL
_refine_ls_goodness_of_fit_ref 1.029
_refine_ls_hydrogen_treatment constr
_refine_ls_matrix_type full
_refine_ls_number_parameters 183
_refine_ls_number_reflns 3494
_refine_ls_number_restraints 0
_refine_ls_restrained_S_all 1.029
_refine_ls_R_factor_all 0.0671
_refine_ls_R_factor_gt 0.0432
_refine_ls_shift/su_max 0.000
_refine_ls_shift/su_mean 0.000
_refine_ls_structure_factor_coef Fsqd
_refine_ls_weighting_details 'calc w=1/[\s^2^(Fo^2^)+(0.0483P)^2^+0.0622P] where P=(Fo^2^+2Fc^2^)/3'
_refine_ls_weighting_scheme calc
_refine_ls_wR_factor_gt 0.0947
_refine_ls_wR_factor_ref 0.1056
_reflns_number_gt 2450
_reflns_number_total 3494
_reflns_threshold_expression >2sigma(I)
_cod_data_source_file jo6b02055_si_002.cif
_cod_data_source_block 090510m
_cod_depositor_comments
;
The following automatic conversions were performed:

data item '_chemical_absolute_configuration' value 'RM' was changed
to 'rm' in accordance with the
/home/saulius/struct/COD-crude-data/automatic-downloads/DataCite-retrospective/ACS/depositions/lib/dictionaries/cif_core.dic
dictionary named 'cif_core.dic' version 2.4.2 last updated on
2011-04-26.

data item '_refine_ls_hydrogen_treatment' value 'CONSTR' was changed
to 'constr' in accordance with the
/home/saulius/struct/COD-crude-data/automatic-downloads/DataCite-retrospective/ACS/depositions/lib/dictionaries/cif_core.dic
dictionary named 'cif_core.dic' version 2.4.2 last updated on
2011-04-26.

data item '_symmetry_cell_setting' value 'Orthorhombic' was changed
to 'orthorhombic' in accordance with the
/home/saulius/struct/COD-crude-data/automatic-downloads/DataCite-retrospective/ACS/depositions/lib/dictionaries/cif_core.dic
dictionary named 'cif_core.dic' version 2.4.2 last updated on
2011-04-26.

data item '_exptl_crystal_density_meas' value 'not measured' was
changed to '?' -- the value is perceived as not measured.

Automatic conversion script
Id: cif_fix_values 6909 2019-04-08 15:41:33Z antanas 
;
_cod_original_sg_symbol_H-M P2(1)2(1)2(1)
_cod_database_code 4037354

loop_
_symmetry_equiv_pos_as_xyz
'x, y, z'
'-x+1/2, -y, z+1/2'
'-x, y+1/2, -z+1/2'
'x+1/2, -y+1/2, -z'

loop_
_atom_site_label
_atom_site_type_symbol
_atom_site_fract_x
_atom_site_fract_y
_atom_site_fract_z
_atom_site_U_iso_or_equiv
_atom_site_adp_type
_atom_site_occupancy
_atom_site_symmetry_multiplicity
_atom_site_calc_flag
_atom_site_refinement_flags
C1 C 0.3117(2) 0.17940(14) 0.17406(10) 0.0458(4) Uani 1 1 d .
C2 C 0.1774(2) 0.14303(16) 0.23788(12) 0.0563(4) Uani 1 1 d .
C3 C 0.2065(2) 0.02038(19) 0.27781(16) 0.0753(6) Uani 1 1 d .
H3 H 0.1261 -0.0018 0.3224 0.090 Uiso 1 1 calc R
C4 C 0.3764(2) 0.01771(19) 0.31765(15) 0.0693(6) Uani 1 1 d .
H4A H 0.3814 0.0686 0.3704 0.083 Uiso 1 1 calc R
H4B H 0.4022 -0.0625 0.3364 0.083 Uiso 1 1 calc R
C5 C 0.4961(2) 0.05976(15) 0.24751(13) 0.0576(5) Uani 1 1 d .
H5 H 0.5891 0.0079 0.2451 0.069 Uiso 1 1 calc R
C6 C 0.5418(2) 0.18906(17) 0.26115(14) 0.0668(5) Uani 1 1 d .
H6A H 0.5572 0.2061 0.3248 0.080 Uiso 1 1 calc R
H6B H 0.6388 0.2073 0.2290 0.080 Uiso 1 1 calc R
C7 C 0.4128(2) 0.06875(15) 0.15455(12) 0.0536(4) Uani 1 1 d .
H7 H 0.4887 0.0832 0.1057 0.064 Uiso 1 1 calc R
C8 C 0.3107(3) -0.03492(17) 0.13493(18) 0.0744(6) Uani 1 1 d .
H8 H 0.3212 -0.0794 0.0823 0.089 Uiso 1 1 calc R
C9 C 0.2050(3) -0.05975(17) 0.1963(2) 0.0877(8) Uani 1 1 d .
H9 H 0.1339 -0.1223 0.1902 0.105 Uiso 1 1 calc R
C10 C 0.34800(19) 0.28748(15) 0.03519(11) 0.0485(4) Uani 1 1 d .
H10 H 0.4563 0.2862 0.0587 0.058 Uiso 1 1 calc R
C11 C 0.3406(2) 0.21057(18) -0.04845(12) 0.0633(5) Uani 1 1 d .
H11A H 0.2364 0.2146 -0.0740 0.095 Uiso 1 1 calc R
H11B H 0.3645 0.1299 -0.0326 0.095 Uiso 1 1 calc R
H11C H 0.4164 0.2384 -0.0919 0.095 Uiso 1 1 calc R
C12 C 0.3002(2) 0.41528(16) 0.01871(12) 0.0508(4) Uani 1 1 d .
C13 C 0.3490(3) 0.4746(2) -0.05846(15) 0.0879(8) Uani 1 1 d .
H13 H 0.4119 0.4352 -0.1004 0.105 Uiso 1 1 calc R
C14 C 0.3061(4) 0.5906(2) -0.07409(19) 0.1050(9) Uani 1 1 d .
H14 H 0.3393 0.6283 -0.1267 0.126 Uiso 1 1 calc R
C15 C 0.2161(3) 0.6504(2) -0.01392(17) 0.0863(7) Uani 1 1 d .
H15 H 0.1880 0.7290 -0.0247 0.104 Uiso 1 1 calc R
C16 C 0.1666(3) 0.59401(18) 0.06347(16) 0.0732(6) Uani 1 1 d .
H16 H 0.1049 0.6345 0.1054 0.088 Uiso 1 1 calc R
C17 C 0.2081(2) 0.47759(16) 0.07892(12) 0.0574(5) Uani 1 1 d .
H17 H 0.1731 0.4402 0.1313 0.069 Uiso 1 1 calc R
O1 O 0.41156(16) 0.25714(10) 0.22542(8) 0.0610(3) Uani 1 1 d .
O2 O 0.24354(13) 0.23899(10) 0.10259(7) 0.0508(3) Uani 1 1 d .
O3 O 0.06441(17) 0.20449(13) 0.25329(9) 0.0736(4) Uani 1 1 d .

loop_
_atom_site_aniso_label
_atom_site_aniso_U_11
_atom_site_aniso_U_22
_atom_site_aniso_U_33
_atom_site_aniso_U_23
_atom_site_aniso_U_13
_atom_site_aniso_U_12
C1 0.0495(9) 0.0370(8) 0.0510(8) 0.0009(7) -0.0023(8) -0.0004(7)
C2 0.0556(11) 0.0488(9) 0.0645(11) 0.0077(9) 0.0038(9) 0.0050(9)
C3 0.0587(12) 0.0612(11) 0.1061(16) 0.0381(13) 0.0156(12) 0.0070(10)
C4 0.0710(13) 0.0529(10) 0.0840(13) 0.0243(10) 0.0008(11) 0.0072(10)
C5 0.0516(10) 0.0492(10) 0.0718(11) 0.0076(9) -0.0082(9) 0.0021(8)
C6 0.0701(13) 0.0570(11) 0.0734(12) 0.0119(10) -0.0210(10) -0.0106(9)
C7 0.0492(10) 0.0486(10) 0.0629(10) -0.0025(8) -0.0037(9) 0.0084(8)
C8 0.0698(14) 0.0443(10) 0.1090(16) -0.0164(11) -0.0233(14) 0.0064(10)
C9 0.0650(14) 0.0395(10) 0.159(2) 0.0104(14) -0.0292(16) -0.0039(10)
C10 0.0386(9) 0.0554(10) 0.0515(9) 0.0042(8) 0.0000(7) -0.0006(7)
C11 0.0606(12) 0.0686(12) 0.0608(11) -0.0072(9) 0.0004(9) 0.0037(9)
C12 0.0445(9) 0.0551(10) 0.0527(9) 0.0062(8) -0.0019(8) -0.0039(8)
C13 0.108(2) 0.0753(14) 0.0804(14) 0.0200(12) 0.0359(14) 0.0072(14)
C14 0.141(3) 0.0774(16) 0.0960(17) 0.0387(14) 0.0350(19) 0.0044(18)
C15 0.0986(18) 0.0553(13) 0.1051(17) 0.0197(13) 0.0036(16) 0.0026(13)
C16 0.0750(14) 0.0560(12) 0.0886(14) -0.0038(11) 0.0059(12) 0.0029(11)
C17 0.0616(11) 0.0525(10) 0.0581(10) 0.0022(9) 0.0039(9) -0.0037(9)
O1 0.0742(8) 0.0395(6) 0.0692(7) 0.0008(6) -0.0171(7) -0.0060(6)
O2 0.0433(6) 0.0530(7) 0.0561(6) 0.0109(5) 0.0008(5) 0.0010(5)
O3 0.0724(9) 0.0730(9) 0.0753(8) 0.0186(7) 0.0212(7) 0.0244(7)

loop_
_atom_type_symbol
_atom_type_description
_atom_type_scat_dispersion_real
_atom_type_scat_dispersion_imag
_atom_type_scat_source
C C 0.0033 0.0016 'International Tables Vol C Tables 4.2.6.8 and 6.1.1.4'
H H 0.0000 0.0000 'International Tables Vol C Tables 4.2.6.8 and 6.1.1.4'
O O 0.0106 0.0060 'International Tables Vol C Tables 4.2.6.8 and 6.1.1.4'

loop_
_geom_angle_atom_site_label_1
_geom_angle_atom_site_label_2
_geom_angle_atom_site_label_3
_geom_angle
O2 C1 O1 110.80(12)
O2 C1 C2 107.03(13)
O1 C1 C2 105.83(13)
O2 C1 C7 118.87(13)
O1 C1 C7 105.52(13)
C2 C1 C7 108.08(14)
O3 C2 C3 125.29(17)
O3 C2 C1 123.50(16)
C3 C2 C1 111.21(15)
C9 C3 C2 103.40(17)
C9 C3 C4 107.49(18)
C2 C3 C4 108.33(17)
C9 C3 H3 112.4
C2 C3 H3 112.4
C4 C3 H3 112.4
C5 C4 C3 110.44(16)
C5 C4 H4A 109.6
C3 C4 H4A 109.6
C5 C4 H4B 109.6
C3 C4 H4B 109.6
H4A C4 H4B 108.1
C6 C5 C4 112.08(17)
C6 C5 C7 99.84(13)
C4 C5 C7 108.85(16)
C6 C5 H5 111.8
C4 C5 H5 111.8
C7 C5 H5 111.8
O1 C6 C5 105.46(14)
O1 C6 H6A 110.6
C5 C6 H6A 110.6
O1 C6 H6B 110.6
C5 C6 H6B 110.6
H6A C6 H6B 108.8
C8 C7 C1 110.61(15)
C8 C7 C5 112.80(16)
C1 C7 C5 97.98(13)
C8 C7 H7 111.6
C1 C7 H7 111.6
C5 C7 H7 111.6
C9 C8 C7 115.6(2)
C9 C8 H8 122.2
C7 C8 H8 122.2
C8 C9 C3 115.01(19)
C8 C9 H9 122.5
C3 C9 H9 122.5
O2 C10 C11 108.92(14)
O2 C10 C12 107.96(14)
C11 C10 C12 113.69(14)
O2 C10 H10 108.7
C11 C10 H10 108.7
C12 C10 H10 108.7
C10 C11 H11A 109.5
C10 C11 H11B 109.5
H11A C11 H11B 109.5
C10 C11 H11C 109.5
H11A C11 H11C 109.5
H11B C11 H11C 109.5
C17 C12 C13 117.15(18)
C17 C12 C10 122.12(16)
C13 C12 C10 120.72(18)
C14 C13 C12 121.2(2)
C14 C13 H13 119.4
C12 C13 H13 119.4
C15 C14 C13 120.8(2)
C15 C14 H14 119.6
C13 C14 H14 119.6
C14 C15 C16 119.3(2)
C14 C15 H15 120.3
C16 C15 H15 120.3
C15 C16 C17 120.1(2)
C15 C16 H16 120.0
C17 C16 H16 120.0
C12 C17 C16 121.53(18)
C12 C17 H17 119.2
C16 C17 H17 119.2
C1 O1 C6 108.58(12)
C1 O2 C10 117.36(12)

loop_
_geom_bond_atom_site_label_1
_geom_bond_atom_site_label_2
_geom_bond_distance
C1 O2 1.3791(19)
C1 O1 1.4343(19)
C1 C2 1.533(2)
C1 C7 1.539(2)
C2 O3 1.202(2)
C2 C3 1.523(3)
C3 C9 1.506(4)
C3 C4 1.552(3)
C3 H3 0.9800
C4 C5 1.525(3)
C4 H4A 0.9700
C4 H4B 0.9700
C5 C6 1.521(3)
C5 C7 1.549(3)
C5 H5 0.9800
C6 O1 1.442(2)
C6 H6A 0.9700
C6 H6B 0.9700
C7 C8 1.481(3)
C7 H7 0.9800
C8 C9 1.305(3)
C8 H8 0.9300
C9 H9 0.9300
C10 O2 1.4399(19)
C10 C11 1.512(2)
C10 C12 1.515(2)
C10 H10 0.9800
C11 H11A 0.9600
C11 H11B 0.9600
C11 H11C 0.9600
C12 C17 1.376(3)
C12 C13 1.386(3)
C13 C14 1.377(3)
C13 H13 0.9300
C14 C15 1.351(4)
C14 H14 0.9300
C15 C16 1.375(3)
C15 H15 0.9300
C16 C17 1.377(3)
C16 H16 0.9300
C17 H17 0.9300
